data_8105877
loop_
_publ_author_name
'Zhang, Lan'
'Wang, Qiang'
'Ding, Wu-Xiu'
'Hao, Hui-Min'

_publ_section_title
;
 Crystal structure of diaqua-bis(1,10-phenanthroline \k2
 N,N&#x2032;)nickel(II) trifluoroacetate- trifluoroacetic acid (1/1),
 C30H21F9N4NiO8
;
_journal_issue 5
_journal_name_full 'Zeitschrift f\"ur Kristallographie - New Crystal Structures'
_journal_page_first 869
_journal_page_last 871
_journal_paper_doi 10.1515/ncrs-2019-0052
_journal_volume 234
_journal_year 2019
_chemical_formula_moiety 'C24 H20 N4 Ni O2, 2(C2 H0.5 F3 O2), C2 F3 O2'
_chemical_formula_sum 'C30 H21 F9 N4 Ni O8'
_chemical_formula_weight 795.22
_chemical_name_systematic
;
diaqua-bis(1,10-phenanthroline)-nickel(II) trifluoroacetate
trifluoroacetic acid
;
_space_group_crystal_system monoclinic
_space_group_IT_number 13
_space_group_name_Hall '-P 2yc'
_space_group_name_H-M_alt 'P 1 2/c 1'
_atom_sites_solution_hydrogens mixed
_atom_sites_solution_primary direct
_cell_angle_alpha 90
_cell_angle_beta 116.10(3)
_cell_angle_gamma 90
_cell_formula_units_Z 2
_cell_length_a 10.0630(11)
_cell_length_b 9.6250(10)
_cell_length_c 18.196(2)
_cell_measurement_reflns_used 1124
_cell_measurement_temperature 293(2)
_cell_measurement_theta_max 22
_cell_measurement_theta_min 2
_cell_volume 1582.7(5)
_computing_cell_refinement 'SAINT v7.60A (Bruker, 2009) [12]'
_computing_data_collection 'Bruker SMART [13]'
_computing_data_reduction 'SAINT v7.60A (Bruker, 2009) [12]'
_computing_molecular_graphics 'Diamond 4.0 [14]'
_computing_publication_material 'Olex2 (Dolomanov et al., 2009) [15]'
_computing_structure_refinement 'ShelXL (Sheldrick, 2015) [16]'
_computing_structure_solution 'ShelXS (Sheldrick, 2008) [17]'
_diffrn_ambient_temperature 297
_diffrn_measured_fraction_theta_full 0.997
_diffrn_measured_fraction_theta_max 0.997
_diffrn_measurement_device_type 'Bruker D8 Venture'
_diffrn_radiation_type MoK\a
_diffrn_radiation_wavelength 0.71073
_diffrn_reflns_av_R_equivalents 0.0550
_diffrn_reflns_av_unetI/netI 0.0679
_diffrn_reflns_Laue_measured_fraction_full 0.997
_diffrn_reflns_Laue_measured_fraction_max 0.997
_diffrn_reflns_limit_h_max 11
_diffrn_reflns_limit_h_min -11
_diffrn_reflns_limit_k_max 11
_diffrn_reflns_limit_k_min -9
_diffrn_reflns_limit_l_max 20
_diffrn_reflns_limit_l_min -21
_diffrn_reflns_number 7825
_diffrn_reflns_point_group_measured_fraction_full 0.997
_diffrn_reflns_point_group_measured_fraction_max 0.997
_diffrn_reflns_theta_full 24.994
_diffrn_reflns_theta_max 24.994
_diffrn_reflns_theta_min 2.116
_exptl_absorpt_coefficient_mu 0.724
_exptl_absorpt_correction_T_max 0.9976
_exptl_absorpt_correction_T_min 0.8524
_exptl_absorpt_correction_type multi-scan
_exptl_absorpt_process_details SADABS
_exptl_crystal_colour colourless
_exptl_crystal_colour_primary colourless
_exptl_crystal_density_diffrn 1.669
_exptl_crystal_description block
_exptl_crystal_F_000 804
_exptl_crystal_size_max 0.29
_exptl_crystal_size_mid 0.22
_exptl_crystal_size_min 0.17
_refine_diff_density_max 0.361
_refine_diff_density_min -0.304
_refine_diff_density_rms 0.055
_refine_ls_extinction_coef .
_refine_ls_extinction_method none
_refine_ls_goodness_of_fit_ref 1.028
_refine_ls_hydrogen_treatment mixed
_refine_ls_matrix_type full
_refine_ls_number_parameters 259
_refine_ls_number_reflns 2789
_refine_ls_number_restraints 18
_refine_ls_restrained_S_all 1.036
_refine_ls_R_factor_all 0.0903
_refine_ls_R_factor_gt 0.0511
_refine_ls_shift/su_max 0.000
_refine_ls_shift/su_mean 0.000
_refine_ls_structure_factor_coef Fsqd
_refine_ls_weighting_details 'w=1/[\s^2^(Fo^2^)+(0.0541P)^2^] where P=(Fo^2^+2Fc^2^)/3'
_refine_ls_weighting_scheme calc
_refine_ls_wR_factor_gt 0.1129
_refine_ls_wR_factor_ref 0.1261
_reflns_Friedel_coverage 0.000
_reflns_Friedel_fraction_full .
_reflns_Friedel_fraction_max .
_reflns_number_gt 1773
_reflns_number_total 2789
_reflns_threshold_expression 'I > 2\s(I)'
_cod_data_source_file suppl_ncrs-2019-0052_suppl.cif
_cod_data_source_block a
_cod_database_code 8105877
_shelx_space_group_comment
;
The symmetry employed for this shelxl refinement is uniquely defined
by the following loop, which should always be used as a source of
symmetry information in preference to the above space-group names.
They are only intended as comments.
;
_shelx_estimated_absorpt_t_max 0.887
_shelx_estimated_absorpt_t_min 0.817
_olex2_refinement_description
;
1. Fixed Uiso
 At 1.2 times of:
  All C(H) groups
 At 1.5 times of:
  All O(H) groups
2. Rigid body (RIGU) restrains
 F4, F5, C16, F6
 with sigma for 1-2 distances of 0.004 and sigma for 1-3 distances of 0.004
3. Others
 Fixed Sof: H1A(0.5) F4(0.5) F5(0.5) F6(0.5)
4.a Aromatic/amide H refined with riding coordinates:
 C1(H1), C2(H2), C3(H3), C8(H8), C9(H9), C10(H10), C11(H11), C12(H12)
4.b Idealised tetrahedral OH refined as rotating group:
 O1(H1A)
;

loop_
_space_group_symop_operation_xyz
'x, y, z'
'-x, y, -z+1/2'
'-x, -y, -z'
'x, -y, z-1/2'

loop_
_atom_site_label
_atom_site_type_symbol
_atom_site_fract_x
_atom_site_fract_y
_atom_site_fract_z
_atom_site_U_iso_or_equiv
_atom_site_adp_type
_atom_site_occupancy
_atom_site_site_symmetry_order
_atom_site_calc_flag
_atom_site_refinement_flags_posn
_atom_site_refinement_flags_adp
_atom_site_refinement_flags_occupancy
_atom_site_disorder_assembly
_atom_site_disorder_group
Ni1 Ni 0.000000 0.57723(6) 0.250000 0.0480(3) Uani 1 2 d S T P . .
O1W O 0.1279(4) 0.7328(3) 0.2369(2) 0.0606(8) Uani 1 1 d . . . . .
O1 O 0.1119(4) 0.1083(4) 0.3130(2) 0.0885(10) Uani 1 1 d . . . . .
H1A H 0.023886 0.114020 0.280980 0.133 Uiso 0.5 1 calc GR . . A -1
O2 O 0.0422(3) -0.0619(3) 0.37090(18) 0.0787(9) Uani 1 1 d . . . . .
O3 O 0.3863(3) 0.6494(3) 0.2445(2) 0.0981(12) Uani 1 1 d . . . . .
C1 C -0.2357(5) 0.3615(4) 0.2387(3) 0.0642(11) Uani 1 1 d . . . . .
H1 H -0.287219 0.386553 0.183916 0.077 Uiso 1 1 calc R . . . .
C2 C -0.2940(6) 0.2573(4) 0.2685(4) 0.0816(15) Uani 1 1 d . . . . .
H2 H -0.381973 0.213276 0.234370 0.098 Uiso 1 1 calc R . . . .
C3 C -0.2208(6) 0.2210(4) 0.3480(4) 0.0795(15) Uani 1 1 d . . . . .
H3 H -0.258298 0.150944 0.368796 0.095 Uiso 1 1 calc R . . . .
C4 C -0.0880(5) 0.2883(4) 0.3999(3) 0.0638(12) Uani 1 1 d . . . . .
C5 C -0.0384(5) 0.3902(4) 0.3635(3) 0.0541(10) Uani 1 1 d . . . . .
C6 C 0.0966(5) 0.4634(4) 0.4123(3) 0.0544(10) Uani 1 1 d . . . . .
C7 C 0.1772(5) 0.4319(4) 0.4957(3) 0.0629(11) Uani 1 1 d . . . . .
C8 C 0.1214(6) 0.3271(5) 0.5298(3) 0.0794(14) Uani 1 1 d . . . . .
H8 H 0.173133 0.305640 0.585088 0.095 Uiso 1 1 calc R . . . .
C9 C -0.0034(7) 0.2591(5) 0.4844(4) 0.0813(15) Uani 1 1 d . . . . .
H9 H -0.035864 0.190554 0.508684 0.098 Uiso 1 1 calc R . . . .
C10 C 0.3063(6) 0.5063(5) 0.5395(3) 0.0759(13) Uani 1 1 d . . . . .
H10 H 0.363176 0.488102 0.594868 0.091 Uiso 1 1 calc R . . . .
C11 C 0.3497(5) 0.6057(5) 0.5016(3) 0.0724(12) Uani 1 1 d . . . . .
H11 H 0.435571 0.656628 0.530729 0.087 Uiso 1 1 calc R . . . .
C12 C 0.2643(5) 0.6303(4) 0.4189(3) 0.0618(11) Uani 1 1 d . . . . .
H12 H 0.295560 0.698035 0.393497 0.074 Uiso 1 1 calc R . . . .
C13 C 0.1280(5) 0.0243(4) 0.3693(3) 0.0608(11) Uani 1 1 d . . . . .
C14 C 0.2773(5) 0.0352(5) 0.4412(3) 0.0732(13) Uani 1 1 d . . . . .
C15 C 0.500000 0.7027(6) 0.250000 0.0568(15) Uani 1 2 d S T P B .
C16 C 0.500000 0.8594(7) 0.250000 0.088(2) Uani 1 2 d S TU P . .
N1 N -0.1107(4) 0.4271(3) 0.2840(2) 0.0515(8) Uani 1 1 d . . . . .
N2 N 0.1397(3) 0.5616(3) 0.37401(19) 0.0522(8) Uani 1 1 d . . . . .
F1 F 0.3736(3) -0.0366(4) 0.4255(2) 0.1435(14) Uani 1 1 d . . . . .
F2 F 0.2844(4) -0.0143(5) 0.5081(2) 0.1569(16) Uani 1 1 d . . . . .
F3 F 0.3297(3) 0.1613(3) 0.45731(19) 0.1113(10) Uani 1 1 d . . . . .
F4 F 0.3993(18) 0.9190(10) 0.2599(16) 0.165(6) Uani 0.5 1 d . U . B -1
F5 F 0.6276(15) 0.9073(11) 0.3027(9) 0.142(4) Uani 0.5 1 d . U . B -1
H1WA H 0.084(4) 0.800(4) 0.210(2) 0.053(13) Uiso 1 1 d . . . . .
H1WB H 0.223(7) 0.720(5) 0.242(3) 0.14(2) Uiso 1 1 d . . . . .
F6 F 0.490(2) 0.8949(14) 0.1755(8) 0.236(6) Uani 0.5 1 d . U . B -1

loop_
_atom_site_aniso_label
_atom_site_aniso_U_11
_atom_site_aniso_U_22
_atom_site_aniso_U_33
_atom_site_aniso_U_23
_atom_site_aniso_U_13
_atom_site_aniso_U_12
Ni1 0.0478(4) 0.0434(4) 0.0630(5) 0.000 0.0338(4) 0.000
O1W 0.0505(18) 0.0502(18) 0.091(2) 0.0196(16) 0.0406(17) 0.0068(14)
O1 0.095(3) 0.089(2) 0.082(2) 0.012(2) 0.039(2) -0.020(2)
O2 0.080(2) 0.070(2) 0.088(2) -0.0063(17) 0.0393(18) -0.0280(17)
O3 0.0527(19) 0.0651(19) 0.192(4) 0.013(2) 0.068(2) 0.0011(15)
C1 0.070(3) 0.054(2) 0.081(3) -0.014(2) 0.045(3) -0.010(2)
C2 0.089(4) 0.065(3) 0.116(5) -0.019(3) 0.069(4) -0.031(3)
C3 0.105(4) 0.052(3) 0.117(5) -0.006(3) 0.081(4) -0.018(3)
C4 0.082(3) 0.046(2) 0.088(4) 0.001(2) 0.059(3) 0.000(2)
C5 0.070(3) 0.041(2) 0.070(3) 0.004(2) 0.048(2) 0.0051(19)
C6 0.067(3) 0.042(2) 0.071(3) 0.003(2) 0.046(2) 0.0079(19)
C7 0.076(3) 0.056(3) 0.068(3) 0.010(2) 0.042(3) 0.017(2)
C8 0.097(4) 0.078(3) 0.075(3) 0.022(3) 0.049(3) 0.027(3)
C9 0.110(4) 0.067(3) 0.097(4) 0.021(3) 0.073(4) 0.011(3)
C10 0.083(4) 0.080(3) 0.062(3) 0.005(3) 0.028(3) 0.017(3)
C11 0.066(3) 0.073(3) 0.071(3) -0.004(3) 0.024(3) 0.002(2)
C12 0.061(3) 0.054(2) 0.072(3) -0.001(2) 0.031(2) -0.004(2)
C13 0.060(3) 0.056(3) 0.071(3) -0.010(2) 0.033(2) -0.009(2)
C14 0.066(3) 0.059(3) 0.090(4) -0.008(3) 0.029(3) -0.008(2)
C15 0.044(4) 0.054(3) 0.077(4) 0.000 0.031(3) 0.000
C16 0.073(5) 0.072(5) 0.132(6) 0.000 0.059(5) 0.000
N1 0.055(2) 0.0436(17) 0.069(2) -0.0072(17) 0.0391(18) -0.0046(16)
N2 0.056(2) 0.0466(18) 0.065(2) -0.0009(16) 0.0360(18) -0.0001(16)
F1 0.076(2) 0.146(3) 0.178(4) -0.061(3) 0.028(2) 0.015(2)
F2 0.145(3) 0.199(4) 0.083(2) 0.036(2) 0.010(2) -0.068(3)
F3 0.100(2) 0.0720(19) 0.138(3) -0.0240(17) 0.030(2) -0.0279(16)
F4 0.162(10) 0.052(4) 0.35(2) -0.013(11) 0.175(13) 0.020(6)
F5 0.144(7) 0.072(6) 0.188(9) -0.056(7) 0.052(7) -0.053(5)
F6 0.223(13) 0.305(15) 0.186(9) 0.167(10) 0.094(9) 0.004(12)

loop_
_atom_type_symbol
_atom_type_description
_atom_type_scat_dispersion_real
_atom_type_scat_dispersion_imag
_atom_type_scat_source
C C 0.0033 0.0016 'International Tables Vol C Tables 4.2.6.8 and 6.1.1.4'
H H 0.0000 0.0000 'International Tables Vol C Tables 4.2.6.8 and 6.1.1.4'
F F 0.0171 0.0103 'International Tables Vol C Tables 4.2.6.8 and 6.1.1.4'
N N 0.0061 0.0033 'International Tables Vol C Tables 4.2.6.8 and 6.1.1.4'
Ni Ni 0.3393 1.1124 'International Tables Vol C Tables 4.2.6.8 and 6.1.1.4'
O O 0.0106 0.0060 'International Tables Vol C Tables 4.2.6.8 and 6.1.1.4'

loop_
_geom_angle_atom_site_label_1
_geom_angle_atom_site_label_2
_geom_angle_atom_site_label_3
_geom_angle
_geom_angle_site_symmetry_1
_geom_angle_site_symmetry_3
O1W Ni1 O1W 86.48(18) . 2
O1W Ni1 N1 170.41(13) . .
O1W Ni1 N1 91.55(11) 2 .
O1W Ni1 N1 91.55(11) . 2
O1W Ni1 N1 170.41(13) 2 2
O1W Ni1 N2 94.92(12) . 2
O1W Ni1 N2 91.13(12) . .
O1W Ni1 N2 94.92(12) 2 .
O1W Ni1 N2 91.13(12) 2 2
N1 Ni1 N1 91.89(15) 2 .
N2 Ni1 N1 79.67(13) . .
N2 Ni1 N1 94.50(12) . 2
N2 Ni1 N1 94.50(12) 2 .
N2 Ni1 N1 79.67(13) 2 2
N2 Ni1 N2 171.69(16) 2 .
Ni1 O1W H1WA 117(3) . .
Ni1 O1W H1WB 124(3) . .
H1WA O1W H1WB 115(4) . .
C13 O1 H1A 109.5 . .
C2 C1 H1 118.3 . .
N1 C1 H1 118.3 . .
N1 C1 C2 123.4(5) . .
C1 C2 H2 120.6 . .
C3 C2 C1 118.8(5) . .
C3 C2 H2 120.6 . .
C2 C3 H3 119.7 . .
C2 C3 C4 120.6(4) . .
C4 C3 H3 119.7 . .
C3 C4 C9 125.1(4) . .
C5 C4 C3 116.0(5) . .
C5 C4 C9 119.0(4) . .
C4 C5 C6 119.3(4) . .
N1 C5 C4 123.9(4) . .
N1 C5 C6 116.8(3) . .
C7 C6 C5 120.1(4) . .
N2 C6 C5 117.0(4) . .
N2 C6 C7 122.9(4) . .
C6 C7 C8 118.3(4) . .
C10 C7 C6 117.3(4) . .
C10 C7 C8 124.4(5) . .
C7 C8 H8 119.2 . .
C9 C8 C7 121.5(5) . .
C9 C8 H8 119.2 . .
C4 C9 H9 119.1 . .
C8 C9 C4 121.8(4) . .
C8 C9 H9 119.1 . .
C7 C10 H10 120.0 . .
C11 C10 C7 120.0(4) . .
C11 C10 H10 120.0 . .
C10 C11 H11 120.4 . .
C10 C11 C12 119.2(4) . .
C12 C11 H11 120.4 . .
C11 C12 H12 118.4 . .
N2 C12 C11 123.2(4) . .
N2 C12 H12 118.4 . .
O1 C13 C14 112.7(4) . .
O2 C13 O1 128.6(4) . .
O2 C13 C14 118.7(4) . .
F1 C14 C13 108.9(4) . .
F2 C14 C13 114.8(4) . .
F2 C14 F1 105.7(4) . .
F2 C14 F3 106.5(4) . .
F3 C14 C13 114.4(4) . .
F3 C14 F1 105.9(4) . .
O3 C15 O3 130.2(5) 2_655 .
O3 C15 C16 114.9(3) 2_655 .
O3 C15 C16 114.9(3) . .
F4 C16 C15 117.4(6) . .
F4 C16 F5 109.4(7) . .
F4 C16 F6 108.9(9) . .
F5 C16 C15 110.7(6) . .
F5 C16 F6 105.0(7) . .
F6 C16 C15 104.5(7) . .
C1 N1 Ni1 129.3(3) . .
C1 N1 C5 117.4(3) . .
C5 N1 Ni1 113.3(3) . .
C6 N2 Ni1 113.2(3) . .
C12 N2 Ni1 129.5(3) . .
C12 N2 C6 117.3(4) . .

loop_
_geom_bond_atom_site_label_1
_geom_bond_atom_site_label_2
_geom_bond_distance
_geom_bond_site_symmetry_2
Ni1 O1W 2.055(3) .
Ni1 O1W 2.055(3) 2
Ni1 N1 2.079(3) .
Ni1 N1 2.079(3) 2
Ni1 N2 2.073(3) 2
Ni1 N2 2.073(3) .
O1W H1WA 0.81(4) .
O1W H1WB 0.93(6) .
O1 H1A 0.8200 .
O1 C13 1.258(5) .
O2 C13 1.207(4) .
O3 C15 1.217(3) .
C1 H1 0.9300 .
C1 C2 1.388(5) .
C1 N1 1.322(5) .
C2 H2 0.9300 .
C2 C3 1.349(6) .
C3 H3 0.9300 .
C3 C4 1.409(6) .
C4 C5 1.394(5) .
C4 C9 1.420(7) .
C5 C6 1.438(5) .
C5 N1 1.349(5) .
C6 C7 1.404(5) .
C6 N2 1.353(4) .
C7 C8 1.422(6) .
C7 C10 1.387(6) .
C8 H8 0.9300 .
C8 C9 1.332(7) .
C9 H9 0.9300 .
C10 H10 0.9300 .
C10 C11 1.360(6) .
C11 H11 0.9300 .
C11 C12 1.385(6) .
C12 H12 0.9300 .
C12 N2 1.333(5) .
C13 C14 1.500(6) .
C14 F1 1.320(5) .
C14 F2 1.280(5) .
C14 F3 1.304(5) .
C15 C16 1.509(8) .
C16 F4 1.244(9) .
C16 F5 1.302(10) .
C16 F6 1.360(10) .

loop_
_geom_hbond_atom_site_label_D
_geom_hbond_atom_site_label_H
_geom_hbond_atom_site_label_A
_geom_hbond_distance_DH
_geom_hbond_distance_HA
_geom_hbond_distance_DA
_geom_hbond_angle_DHA
_geom_hbond_site_symmetry_A
_geom_hbond_publ_flag
O1 H1A O1 0.82 1.65 2.404(7) 151.0 2 yes
O1W H1WA O2 0.81(4) 1.98(4) 2.780(4) 170(4) 2_565 yes
O1W H1WB O3 0.93(6) 1.76(6) 2.666(4) 165(5) . yes

loop_
_geom_torsion_atom_site_label_1
_geom_torsion_atom_site_label_2
_geom_torsion_atom_site_label_3
_geom_torsion_atom_site_label_4
_geom_torsion
_geom_torsion_site_symmetry_1
_geom_torsion_site_symmetry_2
_geom_torsion_site_symmetry_3
_geom_torsion_site_symmetry_4
O1 C13 C14 F1 -82.1(5) . . . .
O1 C13 C14 F2 159.7(4) . . . .
O1 C13 C14 F3 36.1(6) . . . .
O2 C13 C14 F1 96.3(5) . . . .
O2 C13 C14 F2 -21.9(6) . . . .
O2 C13 C14 F3 -145.5(4) . . . .
O3 C15 C16 F4 13.1(14) . . . .
O3 C15 C16 F4 -166.9(14) 2_655 . . .
O3 C15 C16 F5 -40.3(9) 2_655 . . .
O3 C15 C16 F5 139.7(9) . . . .
O3 C15 C16 F6 -107.7(10) . . . .
O3 C15 C16 F6 72.3(10) 2_655 . . .
C1 C2 C3 C4 0.4(7) . . . .
C2 C1 N1 Ni1 176.5(3) . . . .
C2 C1 N1 C5 -0.7(5) . . . .
C2 C3 C4 C5 -1.1(6) . . . .
C2 C3 C4 C9 179.4(4) . . . .
C3 C4 C5 C6 -179.8(3) . . . .
C3 C4 C5 N1 1.0(5) . . . .
C3 C4 C9 C8 -179.9(4) . . . .
C4 C5 C6 C7 0.0(5) . . . .
C4 C5 C6 N2 -179.8(3) . . . .
C4 C5 N1 Ni1 -177.8(3) . . . .
C4 C5 N1 C1 -0.2(5) . . . .
C5 C4 C9 C8 0.5(6) . . . .
C5 C6 C7 C8 -0.2(5) . . . .
C5 C6 C7 C10 -179.9(3) . . . .
C5 C6 N2 Ni1 -2.2(4) . . . .
C5 C6 N2 C12 179.7(3) . . . .
C6 C5 N1 Ni1 3.0(4) . . . .
C6 C5 N1 C1 -179.4(3) . . . .
C6 C7 C8 C9 0.5(6) . . . .
C6 C7 C10 C11 0.4(6) . . . .
C7 C6 N2 Ni1 177.9(3) . . . .
C7 C6 N2 C12 -0.1(5) . . . .
C7 C8 C9 C4 -0.7(7) . . . .
C7 C10 C11 C12 -0.7(6) . . . .
C8 C7 C10 C11 -179.2(4) . . . .
C9 C4 C5 C6 -0.2(5) . . . .
C9 C4 C5 N1 -179.4(3) . . . .
C10 C7 C8 C9 -179.8(4) . . . .
C10 C11 C12 N2 0.5(6) . . . .
C11 C12 N2 Ni1 -177.8(3) . . . .
C11 C12 N2 C6 -0.1(5) . . . .
N1 C1 C2 C3 0.5(6) . . . .
N1 C5 C6 C7 179.3(3) . . . .
N1 C5 C6 N2 -0.6(5) . . . .
N2 C6 C7 C8 179.7(3) . . . .
N2 C6 C7 C10 0.0(5) . . . .
